data_4072715
loop_
_publ_author_name
'Krempner, C.'
'Reinke, H.'
'Weichert, K.'

_publ_section_title
;
 Synthesis and Structure of Cyclic Aluminum Disiloxides
;
_journal_issue 6
_journal_name_full Organometallics
_journal_page_first 1386
_journal_paper_doi 10.1021/om060969h
_journal_volume 26
_journal_year 2007
_chemical_formula_sum 'C42 H126 Al2 O4 Si20'
_chemical_formula_weight 1311.19
_chemical_melting_point 407
_chemical_name_systematic
; 
 (4R*,5R*)-2,4,5-Trimethyl-4,5-bis[tris(trimethylsilyl)silyl]-
 2-alumina-1,3-dioxa-4,5-disilacylopentane 
;
_space_group_IT_number 2
_symmetry_cell_setting triclinic
_symmetry_space_group_name_Hall '-P 1'
_symmetry_space_group_name_H-M 'P -1'
_atom_sites_solution_hydrogens geom
_atom_sites_solution_primary direct
_atom_sites_solution_secondary difmap
_audit_creation_method SHELXL-97
_cell_angle_alpha 73.1630(10)
_cell_angle_beta 76.3740(10)
_cell_angle_gamma 74.6200(10)
_cell_formula_units_Z 1
_cell_length_a 9.8107(2)
_cell_length_b 14.2245(4)
_cell_length_c 16.1461(4)
_cell_measurement_reflns_used 9531
_cell_measurement_temperature 173(2)
_cell_measurement_theta_max 33.26
_cell_measurement_theta_min 2.26
_cell_volume 2048.40(9)
_computing_cell_refinement 'Bruker SMART'
_computing_data_collection 'Bruker SMART'
_computing_data_reduction 'Bruker SAINT'
_computing_molecular_graphics 'Bruker SHELXTL'
_computing_publication_material 'Bruker SHELXTL'
_computing_structure_refinement 'Bruker SHELXTL'
_computing_structure_solution 'Bruker SHELXTL'
_diffrn_ambient_temperature 173(2)
_diffrn_measured_fraction_theta_full 0.978
_diffrn_measured_fraction_theta_max 0.978
_diffrn_measurement_device_type 'CCD area detector'
_diffrn_measurement_method 'phi and omega scans'
_diffrn_radiation_monochromator graphite
_diffrn_radiation_source 'fine-focus sealed tube'
_diffrn_radiation_type MoK\a
_diffrn_radiation_wavelength 0.71073
_diffrn_reflns_av_R_equivalents 0.0322
_diffrn_reflns_av_sigmaI/netI 0.0255
_diffrn_reflns_limit_h_max 12
_diffrn_reflns_limit_h_min -12
_diffrn_reflns_limit_k_max 18
_diffrn_reflns_limit_k_min -18
_diffrn_reflns_limit_l_max 20
_diffrn_reflns_limit_l_min -20
_diffrn_reflns_number 52257
_diffrn_reflns_theta_full 27.50
_diffrn_reflns_theta_max 27.50
_diffrn_reflns_theta_min 2.92
_exptl_absorpt_coefficient_mu 0.359
_exptl_absorpt_correction_T_max 0.9582
_exptl_absorpt_correction_T_min 0.7574
_exptl_absorpt_correction_type multi-scan
_exptl_crystal_colour colourless
_exptl_crystal_density_diffrn 1.063
_exptl_crystal_description prism
_exptl_crystal_F_000 716
_exptl_crystal_size_max 0.82
_exptl_crystal_size_mid 0.22
_exptl_crystal_size_min 0.12
_refine_diff_density_max 0.422
_refine_diff_density_min -0.183
_refine_diff_density_rms 0.053
_refine_ls_extinction_method none
_refine_ls_goodness_of_fit_ref 1.062
_refine_ls_hydrogen_treatment constr
_refine_ls_matrix_type full
_refine_ls_number_parameters 328
_refine_ls_number_reflns 9206
_refine_ls_number_restraints 0
_refine_ls_restrained_S_all 1.062
_refine_ls_R_factor_all 0.0456
_refine_ls_R_factor_gt 0.0310
_refine_ls_shift/su_max 0.001
_refine_ls_shift/su_mean 0.000
_refine_ls_structure_factor_coef Fsqd
_refine_ls_weighting_details 'calc w=1/[\s^2^(Fo^2^)+(0.0408P)^2^+0.7682P] where P=(Fo^2^+2Fc^2^)/3'
_refine_ls_weighting_scheme calc
_refine_ls_wR_factor_gt 0.0761
_refine_ls_wR_factor_ref 0.0863
_reflns_number_gt 7401
_reflns_number_total 9206
_reflns_threshold_expression >2sigma(I)
_cod_data_source_file om060969hsi20061022_102117.cif
_cod_data_source_block w80
_cod_depositor_comments
;
The following automatic conversions were performed:

'_symmetry_cell_setting' value 'Triclinic' changed to 'triclinic'
according to /home/saulius/struct/CIF-dictionaries/cif_core.dic
dictionary named 'cif_core.dic' version 2.4.1 from 2010-06-29.

Automatic conversion script
Id: cif_fix_values 1715 2011-07-08 13:25:40Z adriana 
;
_cod_original_sg_symbol_H-M 'P-1   '
_cod_database_code 4072715

loop_
_symmetry_equiv_pos_as_xyz
'x, y, z'
'-x, -y, -z'

loop_
_atom_site_label
_atom_site_type_symbol
_atom_site_fract_x
_atom_site_fract_y
_atom_site_fract_z
_atom_site_U_iso_or_equiv
_atom_site_adp_type
_atom_site_occupancy
_atom_site_symmetry_multiplicity
_atom_site_calc_flag
_atom_site_refinement_flags
Al1 Al 0.43246(5) 0.44178(4) 0.47727(3) 0.02248(11) Uani 1 1 d .
C1 C 0.23055(19) 0.46932(15) 0.47029(12) 0.0359(4) Uani 1 1 d .
H1A H 0.2201 0.4765 0.4097 0.054 Uiso 1 1 calc R
H1B H 0.1815 0.5317 0.4883 0.054 Uiso 1 1 calc R
H1C H 0.1880 0.4137 0.5093 0.054 Uiso 1 1 calc R
C2 C 0.1735(2) 0.76055(18) 0.33765(15) 0.0515(5) Uani 1 1 d .
H2A H 0.1983 0.8215 0.3412 0.077 Uiso 1 1 calc R
H2B H 0.2066 0.7043 0.3852 0.077 Uiso 1 1 calc R
H2C H 0.0692 0.7713 0.3432 0.077 Uiso 1 1 calc R
C3 C 0.1924(2) 0.62627(15) 0.21719(14) 0.0421(5) Uani 1 1 d .
H3A H 0.2013 0.5703 0.2694 0.063 Uiso 1 1 calc R
H3B H 0.2482 0.6035 0.1650 0.063 Uiso 1 1 calc R
H3C H 0.0913 0.6501 0.2107 0.063 Uiso 1 1 calc R
C4 C 0.2072(2) 0.84234(16) 0.13868(16) 0.0511(5) Uani 1 1 d .
H4A H 0.1022 0.8617 0.1465 0.077 Uiso 1 1 calc R
H4B H 0.2449 0.8247 0.0821 0.077 Uiso 1 1 calc R
H4C H 0.2457 0.8987 0.1399 0.077 Uiso 1 1 calc R
C5 C 0.80629(17) 0.56104(14) 0.30906(11) 0.0301(4) Uani 1 1 d .
H5A H 0.8041 0.6207 0.3285 0.045 Uiso 1 1 calc R
H5B H 0.8567 0.5676 0.2482 0.045 Uiso 1 1 calc R
H5C H 0.8565 0.5011 0.3469 0.045 Uiso 1 1 calc R
C6 C 0.47245(18) 0.37984(14) 0.25649(12) 0.0330(4) Uani 1 1 d .
H6A H 0.4547 0.3119 0.2701 0.049 Uiso 1 1 calc R
H6B H 0.5090 0.4011 0.1936 0.049 Uiso 1 1 calc R
H6C H 0.3827 0.4264 0.2721 0.049 Uiso 1 1 calc R
C7 C 0.7855(3) 0.10333(18) 0.49737(14) 0.0531(6) Uani 1 1 d .
H7A H 0.7370 0.1666 0.5140 0.080 Uiso 1 1 calc R
H7B H 0.8890 0.0925 0.4955 0.080 Uiso 1 1 calc R
H7C H 0.7485 0.0476 0.5407 0.080 Uiso 1 1 calc R
C8 C 0.5569(2) 0.11110(16) 0.39478(14) 0.0462(5) Uani 1 1 d .
H8A H 0.5360 0.0465 0.4309 0.069 Uiso 1 1 calc R
H8B H 0.5358 0.1225 0.3359 0.069 Uiso 1 1 calc R
H8C H 0.4974 0.1652 0.4219 0.069 Uiso 1 1 calc R
C9 C 0.8620(3) -0.00732(15) 0.35247(17) 0.0551(6) Uani 1 1 d .
H9A H 0.9641 -0.0075 0.3449 0.083 Uiso 1 1 calc R
H9B H 0.8395 -0.0087 0.2968 0.083 Uiso 1 1 calc R
H9C H 0.8398 -0.0667 0.3978 0.083 Uiso 1 1 calc R
C10 C 0.5828(3) 0.80736(17) 0.36698(14) 0.0489(5) Uani 1 1 d .
H10A H 0.5927 0.8691 0.3783 0.073 Uiso 1 1 calc R
H10B H 0.6629 0.7525 0.3849 0.073 Uiso 1 1 calc R
H10C H 0.4920 0.7899 0.4006 0.073 Uiso 1 1 calc R
C11 C 0.4601(3) 0.95020(15) 0.20946(18) 0.0570(6) Uani 1 1 d .
H11A H 0.3621 0.9468 0.2402 0.086 Uiso 1 1 calc R
H11B H 0.4633 0.9640 0.1460 0.086 Uiso 1 1 calc R
H11C H 0.4900 1.0041 0.2226 0.086 Uiso 1 1 calc R
C12 C 0.7705(2) 0.83955(16) 0.18804(14) 0.0450(5) Uani 1 1 d .
H12A H 0.7731 0.8562 0.1245 0.067 Uiso 1 1 calc R
H12B H 0.8378 0.7758 0.2055 0.067 Uiso 1 1 calc R
H12C H 0.7978 0.8929 0.2035 0.067 Uiso 1 1 calc R
C13 C 0.6003(2) 0.81914(16) -0.00076(13) 0.0475(5) Uani 1 1 d .
H13A H 0.6345 0.8153 -0.0621 0.071 Uiso 1 1 calc R
H13B H 0.6579 0.8559 0.0151 0.071 Uiso 1 1 calc R
H13C H 0.4994 0.8543 0.0064 0.071 Uiso 1 1 calc R
C14 C 0.8127(2) 0.62602(18) 0.06527(13) 0.0476(5) Uani 1 1 d .
H14A H 0.8231 0.5584 0.1044 0.071 Uiso 1 1 calc R
H14B H 0.8639 0.6657 0.0828 0.071 Uiso 1 1 calc R
H14C H 0.8532 0.6212 0.0047 0.071 Uiso 1 1 calc R
C15 C 0.5270(2) 0.61695(16) 0.02981(13) 0.0435(5) Uani 1 1 d .
H15A H 0.5786 0.6097 -0.0286 0.065 Uiso 1 1 calc R
H15B H 0.4280 0.6534 0.0258 0.065 Uiso 1 1 calc R
H15C H 0.5268 0.5503 0.0697 0.065 Uiso 1 1 calc R
C16 C 1.0360(3) 0.29539(19) 0.40938(15) 0.0545(6) Uani 1 1 d .
H16A H 1.0131 0.2385 0.4576 0.082 Uiso 1 1 calc R
H16B H 0.9633 0.3562 0.4161 0.082 Uiso 1 1 calc R
H16C H 1.1305 0.3054 0.4106 0.082 Uiso 1 1 calc R
C17 C 1.1079(2) 0.36665(17) 0.20744(15) 0.0487(5) Uani 1 1 d .
H17A H 1.2033 0.3702 0.2136 0.073 Uiso 1 1 calc R
H17B H 1.0425 0.4320 0.2073 0.073 Uiso 1 1 calc R
H17C H 1.1143 0.3490 0.1521 0.073 Uiso 1 1 calc R
C18 C 1.1690(2) 0.14626(18) 0.29933(18) 0.0566(6) Uani 1 1 d .
H18A H 1.2640 0.1527 0.3035 0.085 Uiso 1 1 calc R
H18B H 1.1741 0.1285 0.2442 0.085 Uiso 1 1 calc R
H18C H 1.1372 0.0936 0.3490 0.085 Uiso 1 1 calc R
C19 C 0.8152(2) 0.35625(16) 0.05978(13) 0.0438(5) Uani 1 1 d .
H19A H 0.8307 0.3436 0.0014 0.066 Uiso 1 1 calc R
H19B H 0.8886 0.3902 0.0621 0.066 Uiso 1 1 calc R
H19C H 0.7199 0.3990 0.0714 0.066 Uiso 1 1 calc R
C20 C 1.0022(2) 0.14941(18) 0.11159(15) 0.0531(6) Uani 1 1 d .
H20A H 1.0105 0.0840 0.1541 0.080 Uiso 1 1 calc R
H20B H 1.0818 0.1797 0.1101 0.080 Uiso 1 1 calc R
H20C H 1.0057 0.1404 0.0532 0.080 Uiso 1 1 calc R
C21 C 0.6827(2) 0.17247(16) 0.14185(13) 0.0447(5) Uani 1 1 d .
H21A H 0.5887 0.2157 0.1560 0.067 Uiso 1 1 calc R
H21B H 0.6897 0.1075 0.1850 0.067 Uiso 1 1 calc R
H21C H 0.6937 0.1621 0.0830 0.067 Uiso 1 1 calc R
O1 O 0.54338(12) 0.34988(8) 0.42707(7) 0.0267(2) Uani 1 1 d .
O2 O 0.52828(11) 0.54782(8) 0.42159(7) 0.0214(2) Uani 1 1 d .
Si1 Si 0.26197(5) 0.73127(4) 0.22960(3) 0.03047(11) Uani 1 1 d .
Si2 Si 0.51355(5) 0.69478(3) 0.21858(3) 0.02268(10) Uani 1 1 d .
Si3 Si 0.61829(4) 0.54890(3) 0.31582(3) 0.02045(9) Uani 1 1 d .
Si4 Si 0.60855(5) 0.38010(3) 0.32112(3) 0.02183(10) Uani 1 1 d .
Si5 Si 0.81219(5) 0.25570(3) 0.28644(3) 0.02385(10) Uani 1 1 d .
Si6 Si 0.75125(6) 0.10963(4) 0.38662(3) 0.03373(12) Uani 1 1 d .
Si7 Si 0.58428(5) 0.82761(4) 0.24678(3) 0.03150(11) Uani 1 1 d .
Si8 Si 0.61799(5) 0.68838(4) 0.07281(3) 0.03110(11) Uani 1 1 d .
Si9 Si 1.03837(5) 0.26850(4) 0.30174(3) 0.03352(12) Uani 1 1 d .
Si10 Si 0.82749(5) 0.23391(4) 0.14485(3) 0.03095(11) Uani 1 1 d .

loop_
_atom_site_aniso_label
_atom_site_aniso_U_11
_atom_site_aniso_U_22
_atom_site_aniso_U_33
_atom_site_aniso_U_23
_atom_site_aniso_U_13
_atom_site_aniso_U_12
Al1 0.0243(2) 0.0224(2) 0.0217(2) -0.00701(19) -0.00126(18) -0.00693(18)
C1 0.0292(9) 0.0487(12) 0.0325(9) -0.0121(8) -0.0050(7) -0.0108(8)
C2 0.0410(11) 0.0569(14) 0.0519(13) -0.0249(11) 0.0045(9) -0.0008(10)
C3 0.0291(9) 0.0422(11) 0.0562(12) -0.0106(9) -0.0109(8) -0.0080(8)
C4 0.0396(11) 0.0422(12) 0.0626(14) 0.0037(10) -0.0213(10) -0.0006(9)
C5 0.0240(8) 0.0340(9) 0.0307(9) -0.0069(7) -0.0030(6) -0.0062(7)
C6 0.0287(9) 0.0348(10) 0.0392(10) -0.0142(8) -0.0116(7) -0.0024(7)
C7 0.0675(15) 0.0505(13) 0.0357(11) -0.0008(10) -0.0181(10) -0.0057(11)
C8 0.0511(12) 0.0377(11) 0.0470(12) -0.0008(9) -0.0046(9) -0.0184(9)
C9 0.0680(15) 0.0265(11) 0.0695(16) -0.0151(10) -0.0188(12) 0.0016(10)
C10 0.0607(14) 0.0476(13) 0.0461(12) -0.0230(10) -0.0014(10) -0.0185(10)
C11 0.0556(14) 0.0227(10) 0.0916(18) -0.0110(11) -0.0192(12) -0.0038(9)
C12 0.0447(11) 0.0424(12) 0.0520(12) -0.0125(10) -0.0010(9) -0.0213(9)
C13 0.0545(13) 0.0487(13) 0.0324(10) 0.0081(9) -0.0089(9) -0.0179(10)
C14 0.0353(10) 0.0675(15) 0.0352(10) -0.0173(10) 0.0015(8) -0.0039(10)
C15 0.0505(12) 0.0479(12) 0.0359(10) -0.0136(9) -0.0125(9) -0.0084(9)
C16 0.0654(15) 0.0569(14) 0.0530(13) -0.0206(11) -0.0298(11) -0.0077(11)
C17 0.0340(10) 0.0584(14) 0.0574(13) -0.0152(11) -0.0058(9) -0.0164(9)
C18 0.0363(11) 0.0515(14) 0.0822(17) -0.0260(13) -0.0250(11) 0.0145(10)
C19 0.0407(11) 0.0514(13) 0.0359(10) -0.0063(9) -0.0065(8) -0.0091(9)
C20 0.0495(13) 0.0592(14) 0.0498(13) -0.0320(11) -0.0023(10) 0.0053(10)
C21 0.0559(13) 0.0489(12) 0.0404(11) -0.0177(9) -0.0130(9) -0.0177(10)
O1 0.0333(6) 0.0210(6) 0.0241(6) -0.0065(5) 0.0000(5) -0.0061(5)
O2 0.0244(5) 0.0193(5) 0.0194(5) -0.0051(4) -0.0012(4) -0.0048(4)
Si1 0.0235(2) 0.0292(3) 0.0353(3) -0.0067(2) -0.00543(18) -0.00084(18)
Si2 0.0226(2) 0.0199(2) 0.0236(2) -0.00385(17) -0.00337(16) -0.00336(16)
Si3 0.0211(2) 0.0190(2) 0.0199(2) -0.00492(16) -0.00150(15) -0.00352(16)
Si4 0.0232(2) 0.0198(2) 0.0224(2) -0.00684(17) -0.00370(16) -0.00265(16)
Si5 0.0235(2) 0.0224(2) 0.0263(2) -0.00950(18) -0.00588(17) -0.00052(17)
Si6 0.0425(3) 0.0228(2) 0.0339(3) -0.0043(2) -0.0110(2) -0.0026(2)
Si7 0.0328(3) 0.0224(2) 0.0396(3) -0.0090(2) -0.0035(2) -0.00723(19)
Si8 0.0317(2) 0.0358(3) 0.0229(2) -0.0041(2) -0.00306(18) -0.0072(2)
Si9 0.0261(2) 0.0363(3) 0.0416(3) -0.0160(2) -0.0122(2) 0.0003(2)
Si10 0.0323(3) 0.0340(3) 0.0285(2) -0.0140(2) -0.00491(19) -0.0034(2)

loop_
_atom_type_symbol
_atom_type_description
_atom_type_scat_dispersion_real
_atom_type_scat_dispersion_imag
_atom_type_scat_source
C C 0.0033 0.0016 'International Tables Vol C Tables 4.2.6.8 and 6.1.1.4'
H H 0.0000 0.0000 'International Tables Vol C Tables 4.2.6.8 and 6.1.1.4'
O O 0.0106 0.0060 'International Tables Vol C Tables 4.2.6.8 and 6.1.1.4'
Al Al 0.0645 0.0514 'International Tables Vol C Tables 4.2.6.8 and 6.1.1.4'
Si Si 0.0817 0.0704 'International Tables Vol C Tables 4.2.6.8 and 6.1.1.4'

loop_
_geom_angle_atom_site_label_1
_geom_angle_atom_site_label_2
_geom_angle_atom_site_label_3
_geom_angle
_geom_angle_site_symmetry_1
_geom_angle_site_symmetry_3
O1 Al1 O2 118.42(6) . 2_666
O1 Al1 O2 99.46(5) . .
O2 Al1 O2 85.59(5) 2_666 .
O1 Al1 C1 116.12(7) . .
O2 Al1 C1 115.53(7) 2_666 .
O2 Al1 C1 116.41(7) . .
O1 Al1 Al1 115.63(5) . 2_666
O2 Al1 Al1 43.69(3) 2_666 2_666
O2 Al1 Al1 41.89(3) . 2_666
C1 Al1 Al1 126.64(7) . 2_666
Al1 C1 H1A 109.5 . .
Al1 C1 H1B 109.5 . .
H1A C1 H1B 109.5 . .
Al1 C1 H1C 109.5 . .
H1A C1 H1C 109.5 . .
H1B C1 H1C 109.5 . .
Si1 C2 H2A 109.5 . .
Si1 C2 H2B 109.5 . .
H2A C2 H2B 109.5 . .
Si1 C2 H2C 109.5 . .
H2A C2 H2C 109.5 . .
H2B C2 H2C 109.5 . .
Si1 C3 H3A 109.5 . .
Si1 C3 H3B 109.5 . .
H3A C3 H3B 109.5 . .
Si1 C3 H3C 109.5 . .
H3A C3 H3C 109.5 . .
H3B C3 H3C 109.5 . .
Si1 C4 H4A 109.5 . .
Si1 C4 H4B 109.5 . .
H4A C4 H4B 109.5 . .
Si1 C4 H4C 109.5 . .
H4A C4 H4C 109.5 . .
H4B C4 H4C 109.5 . .
Si3 C5 H5A 109.5 . .
Si3 C5 H5B 109.5 . .
H5A C5 H5B 109.5 . .
Si3 C5 H5C 109.5 . .
H5A C5 H5C 109.5 . .
H5B C5 H5C 109.5 . .
Si4 C6 H6A 109.5 . .
Si4 C6 H6B 109.5 . .
H6A C6 H6B 109.5 . .
Si4 C6 H6C 109.5 . .
H6A C6 H6C 109.5 . .
H6B C6 H6C 109.5 . .
Si6 C7 H7A 109.5 . .
Si6 C7 H7B 109.5 . .
H7A C7 H7B 109.5 . .
Si6 C7 H7C 109.5 . .
H7A C7 H7C 109.5 . .
H7B C7 H7C 109.5 . .
Si6 C8 H8A 109.5 . .
Si6 C8 H8B 109.5 . .
H8A C8 H8B 109.5 . .
Si6 C8 H8C 109.5 . .
H8A C8 H8C 109.5 . .
H8B C8 H8C 109.5 . .
Si6 C9 H9A 109.5 . .
Si6 C9 H9B 109.5 . .
H9A C9 H9B 109.5 . .
Si6 C9 H9C 109.5 . .
H9A C9 H9C 109.5 . .
H9B C9 H9C 109.5 . .
Si7 C10 H10A 109.5 . .
Si7 C10 H10B 109.5 . .
H10A C10 H10B 109.5 . .
Si7 C10 H10C 109.5 . .
H10A C10 H10C 109.5 . .
H10B C10 H10C 109.5 . .
Si7 C11 H11A 109.5 . .
Si7 C11 H11B 109.5 . .
H11A C11 H11B 109.5 . .
Si7 C11 H11C 109.5 . .
H11A C11 H11C 109.5 . .
H11B C11 H11C 109.5 . .
Si7 C12 H12A 109.5 . .
Si7 C12 H12B 109.5 . .
H12A C12 H12B 109.5 . .
Si7 C12 H12C 109.5 . .
H12A C12 H12C 109.5 . .
H12B C12 H12C 109.5 . .
Si8 C13 H13A 109.5 . .
Si8 C13 H13B 109.5 . .
H13A C13 H13B 109.5 . .
Si8 C13 H13C 109.5 . .
H13A C13 H13C 109.5 . .
H13B C13 H13C 109.5 . .
Si8 C14 H14A 109.5 . .
Si8 C14 H14B 109.5 . .
H14A C14 H14B 109.5 . .
Si8 C14 H14C 109.5 . .
H14A C14 H14C 109.5 . .
H14B C14 H14C 109.5 . .
Si8 C15 H15A 109.5 . .
Si8 C15 H15B 109.5 . .
H15A C15 H15B 109.5 . .
Si8 C15 H15C 109.5 . .
H15A C15 H15C 109.5 . .
H15B C15 H15C 109.5 . .
Si9 C16 H16A 109.5 . .
Si9 C16 H16B 109.5 . .
H16A C16 H16B 109.5 . .
Si9 C16 H16C 109.5 . .
H16A C16 H16C 109.5 . .
H16B C16 H16C 109.5 . .
Si9 C17 H17A 109.5 . .
Si9 C17 H17B 109.5 . .
H17A C17 H17B 109.5 . .
Si9 C17 H17C 109.5 . .
H17A C17 H17C 109.5 . .
H17B C17 H17C 109.5 . .
Si9 C18 H18A 109.5 . .
Si9 C18 H18B 109.5 . .
H18A C18 H18B 109.5 . .
Si9 C18 H18C 109.5 . .
H18A C18 H18C 109.5 . .
H18B C18 H18C 109.5 . .
Si10 C19 H19A 109.5 . .
Si10 C19 H19B 109.5 . .
H19A C19 H19B 109.5 . .
Si10 C19 H19C 109.5 . .
H19A C19 H19C 109.5 . .
H19B C19 H19C 109.5 . .
Si10 C20 H20A 109.5 . .
Si10 C20 H20B 109.5 . .
H20A C20 H20B 109.5 . .
Si10 C20 H20C 109.5 . .
H20A C20 H20C 109.5 . .
H20B C20 H20C 109.5 . .
Si10 C21 H21A 109.5 . .
Si10 C21 H21B 109.5 . .
H21A C21 H21B 109.5 . .
Si10 C21 H21C 109.5 . .
H21A C21 H21C 109.5 . .
H21B C21 H21C 109.5 . .
Si4 O1 Al1 119.56(7) . .
Si3 O2 Al1 136.93(7) . 2_666
Si3 O2 Al1 116.15(6) . .
Al1 O2 Al1 94.41(5) 2_666 .
C2 Si1 C3 108.82(10) . .
C2 Si1 C4 109.33(11) . .
C3 Si1 C4 105.96(10) . .
C2 Si1 Si2 110.05(8) . .
C3 Si1 Si2 113.16(6) . .
C4 Si1 Si2 109.41(7) . .
Si8 Si2 Si1 108.29(2) . .
Si8 Si2 Si3 109.57(2) . .
Si1 Si2 Si3 117.56(2) . .
Si8 Si2 Si7 106.81(2) . .
Si1 Si2 Si7 109.49(2) . .
Si3 Si2 Si7 104.59(2) . .
O2 Si3 C5 108.30(7) . .
O2 Si3 Si2 109.22(4) . .
C5 Si3 Si2 105.72(6) . .
O2 Si3 Si4 95.73(4) . .
C5 Si3 Si4 111.63(6) . .
Si2 Si3 Si4 125.06(2) . .
O1 Si4 C6 109.39(7) . .
O1 Si4 Si5 109.74(5) . .
C6 Si4 Si5 106.06(6) . .
O1 Si4 Si3 95.87(4) . .
C6 Si4 Si3 111.01(6) . .
Si5 Si4 Si3 123.97(2) . .
Si9 Si5 Si6 109.09(3) . .
Si9 Si5 Si10 108.87(2) . .
Si6 Si5 Si10 106.38(2) . .
Si9 Si5 Si4 118.98(2) . .
Si6 Si5 Si4 101.42(2) . .
Si10 Si5 Si4 111.19(2) . .
C7 Si6 C8 109.08(11) . .
C7 Si6 C9 107.88(11) . .
C8 Si6 C9 108.44(11) . .
C7 Si6 Si5 109.44(8) . .
C8 Si6 Si5 110.44(7) . .
C9 Si6 Si5 111.50(8) . .
C11 Si7 C10 108.14(11) . .
C11 Si7 C12 107.63(11) . .
C10 Si7 C12 107.25(10) . .
C11 Si7 Si2 110.60(8) . .
C10 Si7 Si2 111.26(7) . .
C12 Si7 Si2 111.78(7) . .
C15 Si8 C14 108.27(10) . .
C15 Si8 C13 107.37(10) . .
C14 Si8 C13 108.91(10) . .
C15 Si8 Si2 111.28(7) . .
C14 Si8 Si2 110.70(7) . .
C13 Si8 Si2 110.22(7) . .
C18 Si9 C17 107.39(11) . .
C18 Si9 C16 106.13(11) . .
C17 Si9 C16 110.70(11) . .
C18 Si9 Si5 109.72(8) . .
C17 Si9 Si5 110.05(7) . .
C16 Si9 Si5 112.64(8) . .
C21 Si10 C19 108.75(10) . .
C21 Si10 C20 106.39(11) . .
C19 Si10 C20 107.60(10) . .
C21 Si10 Si5 111.20(7) . .
C19 Si10 Si5 111.89(7) . .
C20 Si10 Si5 110.78(7) . .

loop_
_geom_bond_atom_site_label_1
_geom_bond_atom_site_label_2
_geom_bond_distance
_geom_bond_site_symmetry_2
Al1 O1 1.7301(12) .
Al1 O2 1.8176(11) 2_666
Al1 O2 1.8803(11) .
Al1 C1 1.9386(18) .
Al1 Al1 2.7138(9) 2_666
C1 H1A 0.9800 .
C1 H1B 0.9800 .
C1 H1C 0.9800 .
C2 Si1 1.867(2) .
C2 H2A 0.9800 .
C2 H2B 0.9800 .
C2 H2C 0.9800 .
C3 Si1 1.875(2) .
C3 H3A 0.9800 .
C3 H3B 0.9800 .
C3 H3C 0.9800 .
C4 Si1 1.876(2) .
C4 H4A 0.9800 .
C4 H4B 0.9800 .
C4 H4C 0.9800 .
C5 Si3 1.8727(17) .
C5 H5A 0.9800 .
C5 H5B 0.9800 .
C5 H5C 0.9800 .
C6 Si4 1.8797(17) .
C6 H6A 0.9800 .
C6 H6B 0.9800 .
C6 H6C 0.9800 .
C7 Si6 1.869(2) .
C7 H7A 0.9800 .
C7 H7B 0.9800 .
C7 H7C 0.9800 .
C8 Si6 1.875(2) .
C8 H8A 0.9800 .
C8 H8B 0.9800 .
C8 H8C 0.9800 .
C9 Si6 1.882(2) .
C9 H9A 0.9800 .
C9 H9B 0.9800 .
C9 H9C 0.9800 .
C10 Si7 1.875(2) .
C10 H10A 0.9800 .
C10 H10B 0.9800 .
C10 H10C 0.9800 .
C11 Si7 1.870(2) .
C11 H11A 0.9800 .
C11 H11B 0.9800 .
C11 H11C 0.9800 .
C12 Si7 1.876(2) .
C12 H12A 0.9800 .
C12 H12B 0.9800 .
C12 H12C 0.9800 .
C13 Si8 1.883(2) .
C13 H13A 0.9800 .
C13 H13B 0.9800 .
C13 H13C 0.9800 .
C14 Si8 1.872(2) .
C14 H14A 0.9800 .
C14 H14B 0.9800 .
C14 H14C 0.9800 .
C15 Si8 1.869(2) .
C15 H15A 0.9800 .
C15 H15B 0.9800 .
C15 H15C 0.9800 .
C16 Si9 1.879(2) .
C16 H16A 0.9800 .
C16 H16B 0.9800 .
C16 H16C 0.9800 .
C17 Si9 1.876(2) .
C17 H17A 0.9800 .
C17 H17B 0.9800 .
C17 H17C 0.9800 .
C18 Si9 1.871(2) .
C18 H18A 0.9800 .
C18 H18B 0.9800 .
C18 H18C 0.9800 .
C19 Si10 1.874(2) .
C19 H19A 0.9800 .
C19 H19B 0.9800 .
C19 H19C 0.9800 .
C20 Si10 1.876(2) .
C20 H20A 0.9800 .
C20 H20B 0.9800 .
C20 H20C 0.9800 .
C21 Si10 1.871(2) .
C21 H21A 0.9800 .
C21 H21B 0.9800 .
C21 H21C 0.9800 .
O1 Si4 1.6507(11) .
O2 Si3 1.7257(11) .
O2 Al1 1.8175(11) 2_666
Si1 Si2 2.3579(6) .
Si2 Si8 2.3528(6) .
Si2 Si3 2.3598(6) .
Si2 Si7 2.3667(6) .
Si3 Si4 2.4042(6) .
Si4 Si5 2.3681(6) .
Si5 Si9 2.3488(6) .
Si5 Si6 2.3553(7) .
Si5 Si10 2.3598(6) .

loop_
_geom_torsion_atom_site_label_1
_geom_torsion_atom_site_label_2
_geom_torsion_atom_site_label_3
_geom_torsion_atom_site_label_4
_geom_torsion
_geom_torsion_site_symmetry_1
_geom_torsion_site_symmetry_4
O2 Al1 O1 Si4 -130.47(7) 2_666 .
O2 Al1 O1 Si4 -40.39(9) . .
C1 Al1 O1 Si4 85.33(10) . .
Al1 Al1 O1 Si4 -81.18(8) 2_666 .
O1 Al1 O2 Si3 30.57(8) . .
O2 Al1 O2 Si3 148.67(9) 2_666 .
C1 Al1 O2 Si3 -94.95(9) . .
Al1 Al1 O2 Si3 148.67(9) 2_666 .
O1 Al1 O2 Al1 -118.10(6) . 2_666
O2 Al1 O2 Al1 0.0 2_666 2_666
C1 Al1 O2 Al1 116.38(7) . 2_666
C2 Si1 Si2 Si8 -169.61(8) . .
C3 Si1 Si2 Si8 68.42(8) . .
C4 Si1 Si2 Si8 -49.47(9) . .
C2 Si1 Si2 Si3 65.61(9) . .
C3 Si1 Si2 Si3 -56.37(8) . .
C4 Si1 Si2 Si3 -174.25(9) . .
C2 Si1 Si2 Si7 -53.49(9) . .
C3 Si1 Si2 Si7 -175.46(8) . .
C4 Si1 Si2 Si7 66.65(9) . .
Al1 O2 Si3 C5 1.86(12) 2_666 .
Al1 O2 Si3 C5 -128.75(8) . .
Al1 O2 Si3 Si2 -112.83(9) 2_666 .
Al1 O2 Si3 Si2 116.56(5) . .
Al1 O2 Si3 Si4 116.90(9) 2_666 .
Al1 O2 Si3 Si4 -13.71(6) . .
Si8 Si2 Si3 O2 -173.70(4) . .
Si1 Si2 Si3 O2 -49.55(5) . .
Si7 Si2 Si3 O2 72.11(5) . .
Si8 Si2 Si3 C5 69.96(6) . .
Si1 Si2 Si3 C5 -165.89(6) . .
Si7 Si2 Si3 C5 -44.23(6) . .
Si8 Si2 Si3 Si4 -61.74(3) . .
Si1 Si2 Si3 Si4 62.41(4) . .
Si7 Si2 Si3 Si4 -175.94(2) . .
Al1 O1 Si4 C6 -83.77(10) . .
Al1 O1 Si4 Si5 160.26(6) . .
Al1 O1 Si4 Si3 30.95(8) . .
O2 Si3 Si4 O1 -8.03(6) . .
C5 Si3 Si4 O1 104.26(7) . .
Si2 Si3 Si4 O1 -126.37(5) . .
O2 Si3 Si4 C6 105.36(7) . .
C5 Si3 Si4 C6 -142.35(9) . .
Si2 Si3 Si4 C6 -12.98(7) . .
O2 Si3 Si4 Si5 -126.62(4) . .
C5 Si3 Si4 Si5 -14.33(7) . .
Si2 Si3 Si4 Si5 115.04(3) . .
O1 Si4 Si5 Si9 -86.54(5) . .
C6 Si4 Si5 Si9 155.41(7) . .
Si3 Si4 Si5 Si9 25.34(4) . .
O1 Si4 Si5 Si6 33.03(5) . .
C6 Si4 Si5 Si6 -85.03(7) . .
Si3 Si4 Si5 Si6 144.90(3) . .
O1 Si4 Si5 Si10 145.78(5) . .
C6 Si4 Si5 Si10 27.73(7) . .
Si3 Si4 Si5 Si10 -102.34(3) . .
Si9 Si5 Si6 C7 47.26(9) . .
Si10 Si5 Si6 C7 164.55(8) . .
Si4 Si5 Si6 C7 -79.11(9) . .
Si9 Si5 Si6 C8 167.35(8) . .
Si10 Si5 Si6 C8 -75.36(8) . .
Si4 Si5 Si6 C8 40.98(8) . .
Si9 Si5 Si6 C9 -72.00(9) . .
Si10 Si5 Si6 C9 45.28(9) . .
Si4 Si5 Si6 C9 161.62(9) . .
Si8 Si2 Si7 C11 85.35(9) . .
Si1 Si2 Si7 C11 -31.70(10) . .
Si3 Si2 Si7 C11 -158.53(9) . .
Si8 Si2 Si7 C10 -154.44(8) . .
Si1 Si2 Si7 C10 88.51(8) . .
Si3 Si2 Si7 C10 -38.32(8) . .
Si8 Si2 Si7 C12 -34.56(8) . .
Si1 Si2 Si7 C12 -151.61(8) . .
Si3 Si2 Si7 C12 81.56(8) . .
Si1 Si2 Si8 C15 -43.98(8) . .
Si3 Si2 Si8 C15 85.43(8) . .
Si7 Si2 Si8 C15 -161.82(7) . .
Si1 Si2 Si8 C14 -164.42(8) . .
Si3 Si2 Si8 C14 -35.02(9) . .
Si7 Si2 Si8 C14 77.74(9) . .
Si1 Si2 Si8 C13 75.02(8) . .
Si3 Si2 Si8 C13 -155.57(8) . .
Si7 Si2 Si8 C13 -42.82(8) . .
Si6 Si5 Si9 C18 49.56(9) . .
Si10 Si5 Si9 C18 -66.14(9) . .
Si4 Si5 Si9 C18 165.11(9) . .
Si6 Si5 Si9 C17 167.53(8) . .
Si10 Si5 Si9 C17 51.83(8) . .
Si4 Si5 Si9 C17 -76.93(8) . .
Si6 Si5 Si9 C16 -68.42(9) . .
Si10 Si5 Si9 C16 175.88(9) . .
Si4 Si5 Si9 C16 47.12(9) . .
Si9 Si5 Si10 C21 156.90(8) . .
Si6 Si5 Si10 C21 39.46(8) . .
Si4 Si5 Si10 C21 -70.13(8) . .
Si9 Si5 Si10 C19 -81.27(7) . .
Si6 Si5 Si10 C19 161.29(7) . .
Si4 Si5 Si10 C19 51.70(8) . .
Si9 Si5 Si10 C20 38.80(9) . .
Si6 Si5 Si10 C20 -78.64(9) . .
Si4 Si5 Si10 C20 171.77(9) . .
